data_1523827
loop_
_publ_author_name
'Higashi, I.'
'Shiotani, N.'
'Uda, M.'
'Mizoguchi, T.'
'Katoh, H.'

_publ_section_title
;
 The crystal structure of Mg51 Zn20
;
_journal_name_full 'Journal of Solid State Chemistry'
_journal_page_first 225
_journal_page_last 233
_journal_volume 36
_journal_year 1981
_chemical_formula_sum 'Mg51.04 Zn19.8'
_space_group_IT_number 71
_symmetry_space_group_name_Hall '-I 2 2'
_symmetry_space_group_name_H-M 'I m m m'
_cell_angle_alpha 90
_cell_angle_beta 90
_cell_angle_gamma 90
_cell_formula_units_Z 2
_cell_length_a 14.083
_cell_length_b 14.486
_cell_length_c 14.025
_cell_volume 2861.189
_citation_journal_id_ASTM JSSCBI
_cod_data_source_file Higashi_JSSCBI_1981_1113.cif
_cod_data_source_block Mg51.04Zn19.8
_cod_database_code 1523827

loop_
_symmetry_equiv_pos_as_xyz
x,y,z
-x,-y,z
x,-y,-z
-x,y,-z
-x,-y,-z
x,y,-z
-x,y,z
x,-y,z
x+1/2,y+1/2,z+1/2
-x+1/2,-y+1/2,z+1/2
x+1/2,-y+1/2,-z+1/2
-x+1/2,y+1/2,-z+1/2
-x+1/2,-y+1/2,-z+1/2
x+1/2,y+1/2,-z+1/2
-x+1/2,y+1/2,z+1/2
x+1/2,-y+1/2,z+1/2

loop_
_atom_site_label
_atom_site_type_symbol
_atom_site_fract_x
_atom_site_fract_y
_atom_site_fract_z
_atom_site_occupancy
_atom_site_U_iso_or_equiv
Mg11 Mg 0.1815 0.2846 0.1177 1 0.0
Mg1 Mg 0.6148 0 0 1 0.0
Zn8 Zn 0.6621 0.7869 0 1 0.0
Mg5 Mg 0 0.1687 0.1095 0.74 0.0
Zn5 Zn 0 0.3355 0.4002 0.46 0.0
Mg12 Mg 0.1926 0.3914 0.3114 1 0.0
Mg2 Mg 0 0.3521 0 1 0.0
Mg10 Mg 0.1116 0.1812 0.3065 1 0.0
Mg8 Mg 0.1803 0.1029 0 1 0.0
Zn6 Zn 0 0.1698 0.1096 0.24 0.0
Zn2 Zn 0 0.1729 0.5 1 0.0
Zn7 Zn 0.2055 0 0.3323 1 0.0
Mg6 Mg 0.1068 0 0.1731 1 0.0
Zn1 Zn 0 0 0 1 0.0
Mg3 Mg 0 0 0.3848 1 0.0
Mg9 Mg 0.683 0.5975 0 1 0.0
Zn4 Zn 0 0.3389 0.2066 1 0.0
Zn3 Zn 0.5 0 0.8051 1 0.0
Mg7 Mg 0.6097 0 0.6193 1 0.0
Mg4 Mg 0 0.3463 0.4011 0.52 0.0
